data_7047621
loop_
_publ_author_name
'Luo, Hai-Ying'
'Zhou, Jian'

_publ_section_title
;
 A series of new hybrid selenidostannates with metal complexes prepared in
 alkylol amines.
;
_journal_issue 41
_journal_name_full 'Dalton transactions (Cambridge, England : 2003)'
_journal_page_first 14751
_journal_page_last 14759
_journal_paper_doi 10.1039/c8dt03322f
_journal_volume 47
_journal_year 2018
_chemical_formula_moiety 'C8 H28 Mn N6 O, 0.5(Se6 Sn2)'
_chemical_formula_sum 'C8 H28 Mn N6 O Se3 Sn'
_chemical_formula_weight 634.89
_space_group_IT_number 14
_space_group_name_Hall '-P 2yn'
_space_group_name_H-M_alt 'P 1 21/n 1'
_symmetry_cell_setting monoclinic
_symmetry_space_group_name_Hall '-P 2yn'
_symmetry_space_group_name_H-M 'P 1 21/n 1'
_atom_sites_solution_hydrogens geom
_atom_sites_solution_primary direct
_atom_sites_solution_secondary difmap
_audit_creation_method SHELXL-97
_audit_update_record
;
2018-08-13 deposited with the CCDC.
2018-09-19 downloaded from the CCDC.
;
_cell_angle_alpha 90.00
_cell_angle_beta 97.010(2)
_cell_angle_gamma 90.00
_cell_formula_units_Z 4
_cell_length_a 9.1189(5)
_cell_length_b 12.3968(7)
_cell_length_c 17.5152(11)
_cell_measurement_reflns_used 22892
_cell_measurement_temperature 293(2)
_cell_measurement_theta_max 25.10
_cell_measurement_theta_min 2.86
_cell_volume 1965.2(2)
_computing_structure_refinement 'SHELXL-97 (Sheldrick, 1997)'
_computing_structure_solution 'SHELXS-97 (Sheldrick, 1990)'
_diffrn_ambient_temperature 293(2)
_diffrn_detector_area_resol_mean 7.31
_diffrn_measured_fraction_theta_full 0.997
_diffrn_measured_fraction_theta_max 0.997
_diffrn_measurement_device_type 'Rigaku Mercury'
_diffrn_measurement_method \w
_diffrn_radiation_monochromator graphite
_diffrn_radiation_source 'fine-focus sealed tube'
_diffrn_radiation_type MoK\a
_diffrn_radiation_wavelength 0.71073
_diffrn_reflns_av_R_equivalents 0.0410
_diffrn_reflns_av_sigmaI/netI 0.0234
_diffrn_reflns_limit_h_max 10
_diffrn_reflns_limit_h_min -10
_diffrn_reflns_limit_k_max 14
_diffrn_reflns_limit_k_min -14
_diffrn_reflns_limit_l_max 20
_diffrn_reflns_limit_l_min -20
_diffrn_reflns_number 22892
_diffrn_reflns_theta_full 25.10
_diffrn_reflns_theta_max 25.10
_diffrn_reflns_theta_min 2.86
_exptl_absorpt_coefficient_mu 7.471
_exptl_absorpt_correction_T_max 0.7543
_exptl_absorpt_correction_T_min 0.5048
_exptl_absorpt_correction_type multi-scan
_exptl_absorpt_process_details 'Jacobson, R. (1998) Private communication'
_exptl_crystal_colour orange
_exptl_crystal_density_diffrn 2.146
_exptl_crystal_density_method 'not measured'
_exptl_crystal_description block
_exptl_crystal_F_000 1212
_exptl_crystal_size_max 0.11
_exptl_crystal_size_mid 0.06
_exptl_crystal_size_min 0.04
_refine_diff_density_max 1.468
_refine_diff_density_min -0.914
_refine_diff_density_rms 0.128
_refine_ls_extinction_method none
_refine_ls_goodness_of_fit_ref 1.207
_refine_ls_hydrogen_treatment constr
_refine_ls_matrix_type full
_refine_ls_number_parameters 181
_refine_ls_number_reflns 3491
_refine_ls_number_restraints 5
_refine_ls_restrained_S_all 1.209
_refine_ls_R_factor_all 0.0496
_refine_ls_R_factor_gt 0.0383
_refine_ls_shift/su_max 0.000
_refine_ls_shift/su_mean 0.000
_refine_ls_structure_factor_coef Fsqd
_refine_ls_weighting_details 'calc w=1/[\s^2^(Fo^2^)+(0.0176P)^2^+16.8871P] where P=(Fo^2^+2Fc^2^)/3'
_refine_ls_weighting_scheme calc
_refine_ls_wR_factor_gt 0.0897
_refine_ls_wR_factor_ref 0.0945
_reflns_number_gt 2973
_reflns_number_total 3491
_reflns_threshold_expression >2sigma(I)
_cod_data_source_file c8dt03322f2.cif
_cod_data_source_block 1
_cod_depositor_comments 'Adding full bibliography for 7047621--7047625.cif.'
_cod_original_sg_symbol_H-M 'P 21/n'
_cod_database_code 7047621

loop_
_symmetry_equiv_pos_as_xyz
'x, y, z'
'-x+1/2, y+1/2, -z+1/2'
'-x, -y, -z'
'x-1/2, -y-1/2, z-1/2'

loop_
_atom_site_label
_atom_site_type_symbol
_atom_site_fract_x
_atom_site_fract_y
_atom_site_fract_z
_atom_site_U_iso_or_equiv
_atom_site_adp_type
_atom_site_occupancy
_atom_site_symmetry_multiplicity
_atom_site_calc_flag
_atom_site_refinement_flags
Sn1 Sn 0.03394(5) 0.57854(4) 0.58427(3) 0.02911(14) Uani 1 1 d .
Se1 Se 0.10164(10) 0.77174(7) 0.58260(5) 0.0458(2) Uani 1 1 d .
Se2 Se 0.20274(8) 0.46787(7) 0.50505(5) 0.0376(2) Uani 1 1 d .
Se3 Se 0.02783(10) 0.50466(7) 0.71403(4) 0.0439(2) Uani 1 1 d .
Mn1 Mn 0.47912(12) 0.36753(9) 0.19002(7) 0.0335(3) Uani 1 1 d .
N1 N 0.5560(9) 0.5228(6) 0.2526(4) 0.057(2) Uani 1 1 d D
H1A H 0.6551 0.5233 0.2633 0.069 Uiso 1 1 calc R
H1B H 0.5283 0.5806 0.2231 0.069 Uiso 1 1 calc R
N2 N 0.4346(11) 0.3342(7) 0.3129(4) 0.071(3) Uani 1 1 d D
H2C H 0.3356 0.3455 0.3110 0.085 Uiso 1 1 calc R
N3 N 0.2484(8) 0.4375(6) 0.1559(5) 0.055(2) Uani 1 1 d .
H3A H 0.1951 0.4339 0.1958 0.067 Uiso 1 1 calc R
H3B H 0.2550 0.5071 0.1420 0.067 Uiso 1 1 calc R
N4 N 0.3586(8) 0.2326(5) 0.1225(4) 0.0470(17) Uani 1 1 d .
H4A H 0.3945 0.2249 0.0772 0.056 Uiso 1 1 calc R
H4B H 0.3735 0.1704 0.1488 0.056 Uiso 1 1 calc R
N5 N 0.6991(8) 0.2820(6) 0.2009(4) 0.0496(18) Uani 1 1 d .
H5A H 0.7591 0.3092 0.2409 0.060 Uiso 1 1 calc R
H5B H 0.6863 0.2113 0.2094 0.060 Uiso 1 1 calc R
N6 N 0.5794(8) 0.4289(6) 0.0853(4) 0.0519(19) Uani 1 1 d .
H6A H 0.5398 0.3938 0.0427 0.062 Uiso 1 1 calc R
H6B H 0.5614 0.4999 0.0787 0.062 Uiso 1 1 calc R
O1 O 0.2204(10) 0.1647(9) 0.3754(9) 0.176(7) Uani 1 1 d D
H1E H 0.1694 0.1508 0.4096 0.265 Uiso 1 1 calc R
C1 C 0.4871(12) 0.5258(8) 0.3236(5) 0.069(3) Uani 1 1 d D
H1C H 0.3839 0.5453 0.3116 0.083 Uiso 1 1 calc R
H1D H 0.5348 0.5807 0.3573 0.083 Uiso 1 1 calc R
C2 C 0.4980(13) 0.4195(8) 0.3642(6) 0.075(3) Uani 1 1 d D
H2A H 0.6008 0.4032 0.3814 0.090 Uiso 1 1 calc R
H2B H 0.4456 0.4230 0.4092 0.090 Uiso 1 1 calc R
C3 C 0.4538(19) 0.2293(9) 0.3456(7) 0.124(6) Uani 1 1 d D
H3C H 0.5570 0.2207 0.3657 0.149 Uiso 1 1 calc R
H3D H 0.4318 0.1768 0.3047 0.149 Uiso 1 1 calc R
C4 C 0.3616(11) 0.2029(9) 0.4088(5) 0.072(3) Uani 1 1 d D
H4C H 0.4105 0.1481 0.4422 0.086 Uiso 1 1 calc R
H4D H 0.3495 0.2668 0.4393 0.086 Uiso 1 1 calc R
C5 C 0.1771(10) 0.3736(8) 0.0908(6) 0.057(2) Uani 1 1 d .
H5C H 0.2196 0.3917 0.0443 0.068 Uiso 1 1 calc R
H5D H 0.0722 0.3895 0.0824 0.068 Uiso 1 1 calc R
C6 C 0.2005(10) 0.2555(8) 0.1089(6) 0.060(3) Uani 1 1 d .
H6C H 0.1543 0.2369 0.1542 0.072 Uiso 1 1 calc R
H6D H 0.1552 0.2123 0.0662 0.072 Uiso 1 1 calc R
C7 C 0.7652(10) 0.2970(8) 0.1300(6) 0.060(3) Uani 1 1 d .
H7A H 0.7235 0.2450 0.0920 0.072 Uiso 1 1 calc R
H7B H 0.8707 0.2840 0.1399 0.072 Uiso 1 1 calc R
C8 C 0.7382(10) 0.4095(9) 0.0988(5) 0.056(2) Uani 1 1 d .
H8A H 0.7844 0.4617 0.1354 0.068 Uiso 1 1 calc R
H8B H 0.7810 0.4173 0.0511 0.068 Uiso 1 1 calc R

loop_
_atom_site_aniso_label
_atom_site_aniso_U_11
_atom_site_aniso_U_22
_atom_site_aniso_U_33
_atom_site_aniso_U_23
_atom_site_aniso_U_13
_atom_site_aniso_U_12
Sn1 0.0339(3) 0.0263(3) 0.0266(3) -0.0035(2) 0.00164(19) -0.0001(2)
Se1 0.0562(5) 0.0278(4) 0.0537(5) -0.0045(4) 0.0080(4) -0.0054(4)
Se2 0.0296(4) 0.0436(5) 0.0386(4) -0.0103(4) -0.0004(3) 0.0072(3)
Se3 0.0575(5) 0.0472(5) 0.0267(4) 0.0000(4) 0.0044(4) -0.0052(4)
Mn1 0.0329(6) 0.0303(6) 0.0374(6) -0.0041(5) 0.0049(5) 0.0009(5)
N1 0.061(5) 0.035(4) 0.075(6) -0.008(4) 0.002(4) -0.005(4)
N2 0.099(7) 0.073(6) 0.044(5) -0.014(4) 0.021(4) -0.038(5)
N3 0.043(4) 0.047(5) 0.077(6) 0.004(4) 0.009(4) 0.015(3)
N4 0.052(4) 0.030(4) 0.057(4) -0.003(3) 0.000(3) -0.006(3)
N5 0.041(4) 0.045(4) 0.061(5) 0.000(4) -0.004(3) 0.009(3)
N6 0.059(5) 0.053(5) 0.042(4) -0.001(4) -0.002(3) -0.009(4)
O1 0.070(6) 0.129(9) 0.338(19) -0.129(11) 0.055(9) -0.016(6)
C1 0.073(7) 0.056(7) 0.078(7) -0.028(6) 0.002(6) 0.005(5)
C2 0.080(7) 0.089(9) 0.058(6) -0.038(6) 0.020(5) -0.038(7)
C3 0.22(2) 0.095(11) 0.068(9) -0.017(8) 0.041(10) -0.023(12)
C4 0.098(9) 0.072(7) 0.049(6) 0.012(5) 0.025(6) 0.013(6)
C5 0.034(5) 0.067(6) 0.066(6) 0.006(5) -0.006(4) 0.004(4)
C6 0.044(5) 0.060(6) 0.074(7) -0.001(5) 0.002(5) -0.016(5)
C7 0.041(5) 0.064(7) 0.077(7) -0.025(5) 0.019(5) 0.008(5)
C8 0.050(5) 0.078(7) 0.043(5) -0.002(5) 0.013(4) -0.012(5)

loop_
_atom_type_symbol
_atom_type_description
_atom_type_scat_dispersion_real
_atom_type_scat_dispersion_imag
_atom_type_scat_source
C C 0.0033 0.0016 'International Tables Vol C Tables 4.2.6.8 and 6.1.1.4'
H H 0.0000 0.0000 'International Tables Vol C Tables 4.2.6.8 and 6.1.1.4'
N N 0.0061 0.0033 'International Tables Vol C Tables 4.2.6.8 and 6.1.1.4'
O O 0.0106 0.0060 'International Tables Vol C Tables 4.2.6.8 and 6.1.1.4'
Mn Mn 0.3368 0.7283 'International Tables Vol C Tables 4.2.6.8 and 6.1.1.4'
Se Se -0.0929 2.2259 'International Tables Vol C Tables 4.2.6.8 and 6.1.1.4'
Sn Sn -0.6537 1.4246 'International Tables Vol C Tables 4.2.6.8 and 6.1.1.4'

loop_
_geom_angle_atom_site_label_1
_geom_angle_atom_site_label_2
_geom_angle_atom_site_label_3
_geom_angle
_geom_angle_site_symmetry_1
_geom_angle_site_symmetry_3
Se3 Sn1 Se1 113.93(3) . .
Se3 Sn1 Se2 111.54(3) . 3_566
Se1 Sn1 Se2 113.67(3) . 3_566
Se3 Sn1 Se2 112.36(3) . .
Se1 Sn1 Se2 109.95(3) . .
Se2 Sn1 Se2 93.73(3) 3_566 .
Sn1 Se2 Sn1 86.27(3) 3_566 .
N4 Mn1 N5 93.9(3) . .
N4 Mn1 N2 103.3(3) . .
N5 Mn1 N2 95.4(3) . .
N4 Mn1 N6 92.5(3) . .
N5 Mn1 N6 77.6(3) . .
N2 Mn1 N6 163.2(3) . .
N4 Mn1 N1 168.1(3) . .
N5 Mn1 N1 97.9(3) . .
N2 Mn1 N1 77.2(3) . .
N6 Mn1 N1 88.5(3) . .
N4 Mn1 N3 76.7(3) . .
N5 Mn1 N3 168.6(3) . .
N2 Mn1 N3 93.0(3) . .
N6 Mn1 N3 96.3(3) . .
N1 Mn1 N3 91.4(3) . .
C1 N1 Mn1 106.9(6) . .
C1 N1 H1A 110.3 . .
Mn1 N1 H1A 110.3 . .
C1 N1 H1B 110.3 . .
Mn1 N1 H1B 110.3 . .
H1A N1 H1B 108.6 . .
C3 N2 C2 113.2(10) . .
C3 N2 Mn1 121.2(7) . .
C2 N2 Mn1 110.4(6) . .
C3 N2 H2C 103.2 . .
C2 N2 H2C 103.2 . .
Mn1 N2 H2C 103.2 . .
C5 N3 Mn1 107.7(5) . .
C5 N3 H3A 110.2 . .
Mn1 N3 H3A 110.2 . .
C5 N3 H3B 110.2 . .
Mn1 N3 H3B 110.2 . .
H3A N3 H3B 108.5 . .
C6 N4 Mn1 110.5(5) . .
C6 N4 H4A 109.5 . .
Mn1 N4 H4A 109.5 . .
C6 N4 H4B 109.5 . .
Mn1 N4 H4B 109.5 . .
H4A N4 H4B 108.1 . .
C7 N5 Mn1 108.9(5) . .
C7 N5 H5A 109.9 . .
Mn1 N5 H5A 109.9 . .
C7 N5 H5B 109.9 . .
Mn1 N5 H5B 109.9 . .
H5A N5 H5B 108.3 . .
C8 N6 Mn1 107.6(5) . .
C8 N6 H6A 110.2 . .
Mn1 N6 H6A 110.2 . .
C8 N6 H6B 110.2 . .
Mn1 N6 H6B 110.2 . .
H6A N6 H6B 108.5 . .
C4 O1 H1E 109.5 . .
N1 C1 C2 111.9(8) . .
N1 C1 H1C 109.2 . .
C2 C1 H1C 109.2 . .
N1 C1 H1D 109.2 . .
C2 C1 H1D 109.2 . .
H1C C1 H1D 107.9 . .
N2 C2 C1 110.2(8) . .
N2 C2 H2A 109.6 . .
C1 C2 H2A 109.6 . .
N2 C2 H2B 109.6 . .
C1 C2 H2B 109.6 . .
H2A C2 H2B 108.1 . .
N2 C3 C4 116.2(10) . .
N2 C3 H3C 108.2 . .
C4 C3 H3C 108.2 . .
N2 C3 H3D 108.2 . .
C4 C3 H3D 108.2 . .
H3C C3 H3D 107.4 . .
O1 C4 C3 109.1(11) . .
O1 C4 H4C 109.9 . .
C3 C4 H4C 109.9 . .
O1 C4 H4D 109.9 . .
C3 C4 H4D 109.9 . .
H4C C4 H4D 108.3 . .
N3 C5 C6 108.8(8) . .
N3 C5 H5C 109.9 . .
C6 C5 H5C 109.9 . .
N3 C5 H5D 109.9 . .
C6 C5 H5D 109.9 . .
H5C C5 H5D 108.3 . .
N4 C6 C5 109.5(7) . .
N4 C6 H6C 109.8 . .
C5 C6 H6C 109.8 . .
N4 C6 H6D 109.8 . .
C5 C6 H6D 109.8 . .
H6C C6 H6D 108.2 . .
N5 C7 C8 111.1(7) . .
N5 C7 H7A 109.4 . .
C8 C7 H7A 109.4 . .
N5 C7 H7B 109.4 . .
C8 C7 H7B 109.4 . .
H7A C7 H7B 108.0 . .
N6 C8 C7 109.1(8) . .
N6 C8 H8A 109.9 . .
C7 C8 H8A 109.9 . .
N6 C8 H8B 109.9 . .
C7 C8 H8B 109.9 . .
H8A C8 H8B 108.3 . .

loop_
_geom_bond_atom_site_label_1
_geom_bond_atom_site_label_2
_geom_bond_distance
_geom_bond_site_symmetry_2
Sn1 Se3 2.4574(9) .
Sn1 Se1 2.4744(9) .
Sn1 Se2 2.5715(9) 3_566
Sn1 Se2 2.5881(9) .
Se2 Sn1 2.5715(9) 3_566
Mn1 N4 2.255(7) .
Mn1 N5 2.256(7) .
Mn1 N2 2.276(8) .
Mn1 N6 2.278(7) .
Mn1 N1 2.282(7) .
Mn1 N3 2.287(7) .
N1 C1 1.461(8) .
N1 H1A 0.9000 .
N1 H1B 0.9000 .
N2 C3 1.424(9) .
N2 C2 1.460(11) .
N2 H2C 0.9100 .
N3 C5 1.473(12) .
N3 H3A 0.9000 .
N3 H3B 0.9000 .
N4 C6 1.460(11) .
N4 H4A 0.9000 .
N4 H4B 0.9000 .
N5 C7 1.456(12) .
N5 H5A 0.9000 .
N5 H5B 0.9000 .
N6 C8 1.458(11) .
N6 H6A 0.9000 .
N6 H6B 0.9000 .
O1 C4 1.429(8) .
O1 H1E 0.8200 .
C1 C2 1.496(9) .
C1 H1C 0.9700 .
C1 H1D 0.9700 .
C2 H2A 0.9700 .
C2 H2B 0.9700 .
C3 C4 1.506(9) .
C3 H3C 0.9700 .
C3 H3D 0.9700 .
C4 H4C 0.9700 .
C4 H4D 0.9700 .
C5 C6 1.508(13) .
C5 H5C 0.9700 .
C5 H5D 0.9700 .
C6 H6C 0.9700 .
C6 H6D 0.9700 .
C7 C8 1.507(14) .
C7 H7A 0.9700 .
C7 H7B 0.9700 .
C8 H8A 0.9700 .
C8 H8B 0.9700 .

loop_
_geom_torsion_atom_site_label_1
_geom_torsion_atom_site_label_2
_geom_torsion_atom_site_label_3
_geom_torsion_atom_site_label_4
_geom_torsion
_geom_torsion_site_symmetry_1
_geom_torsion_site_symmetry_4
Se3 Sn1 Se2 Sn1 115.14(4) . 3_566
Se1 Sn1 Se2 Sn1 -116.85(4) . 3_566
Se2 Sn1 Se2 Sn1 0.0 3_566 3_566
N4 Mn1 N1 C1 74.6(16) . .
N5 Mn1 N1 C1 -113.0(6) . .
N2 Mn1 N1 C1 -19.2(6) . .
N6 Mn1 N1 C1 169.8(6) . .
N3 Mn1 N1 C1 73.5(6) . .
N4 Mn1 N2 C3 47.9(11) . .
N5 Mn1 N2 C3 -47.4(10) . .
N6 Mn1 N2 C3 -111.6(13) . .
N1 Mn1 N2 C3 -144.3(11) . .
N3 Mn1 N2 C3 125.0(10) . .
N4 Mn1 N2 C2 -176.3(7) . .
N5 Mn1 N2 C2 88.4(8) . .
N6 Mn1 N2 C2 24.2(16) . .
N1 Mn1 N2 C2 -8.5(7) . .
N3 Mn1 N2 C2 -99.3(8) . .
N4 Mn1 N3 C5 -19.2(6) . .
N5 Mn1 N3 C5 15.4(18) . .
N2 Mn1 N3 C5 -122.1(6) . .
N6 Mn1 N3 C5 71.9(6) . .
N1 Mn1 N3 C5 160.6(6) . .
N5 Mn1 N4 C6 175.3(6) . .
N2 Mn1 N4 C6 78.8(7) . .
N6 Mn1 N4 C6 -107.0(6) . .
N1 Mn1 N4 C6 -12.2(17) . .
N3 Mn1 N4 C6 -11.1(6) . .
N4 Mn1 N5 C7 81.0(6) . .
N2 Mn1 N5 C7 -175.3(6) . .
N6 Mn1 N5 C7 -10.8(6) . .
N1 Mn1 N5 C7 -97.5(6) . .
N3 Mn1 N5 C7 47.3(17) . .
N4 Mn1 N6 C8 -112.2(6) . .
N5 Mn1 N6 C8 -18.8(6) . .
N2 Mn1 N6 C8 47.8(14) . .
N1 Mn1 N6 C8 79.6(6) . .
N3 Mn1 N6 C8 170.9(6) . .
Mn1 N1 C1 C2 45.3(10) . .
C3 N2 C2 C1 174.4(10) . .
Mn1 N2 C2 C1 34.9(11) . .
N1 C1 C2 N2 -55.5(12) . .
C2 N2 C3 C4 72.0(15) . .
Mn1 N2 C3 C4 -153.4(9) . .
N2 C3 C4 O1 85.5(15) . .
Mn1 N3 C5 C6 46.3(9) . .
Mn1 N4 C6 C5 39.6(10) . .
N3 C5 C6 N4 -58.7(11) . .
Mn1 N5 C7 C8 38.9(9) . .
Mn1 N6 C8 C7 45.1(8) . .
N5 C7 C8 N6 -58.2(10) . .
